data_4335856
loop_
_publ_author_name
'Yoshiaki Shuku'
'Rie Suizu'
'Alex Domingo'
'Carmen J. Calzado'
'Vincent Robert'
'Kunio Awaga'

_publ_contact_author_address
;Research Centre for Material Science
Nagoya University
Furo-cho
Chikusa
Nagoya
Japan
464-8602
;
_publ_contact_author_email awaga@mbox.chem.nagoya-u.ac.jp
_publ_contact_author_fax (+81)52-789-2484
_publ_contact_author_name 'Professor Kunio Awaga'
_publ_contact_author_phone (+81)52-789-2487
_publ_section_title
;
 Multidimensional Network Structures and Versatile Magnetic Properties of
 Intermolecular Compounds of a Radical-Anion Ligand,
 [1,2,5]Thiadiazolo[3,4-f][1,10]phenanthroline 1,1-Dioxide
;
_journal_name_full 'Inorganic Chemistry'
_journal_page_first 9921
_journal_page_last 9930
_journal_paper_doi 10.1021/ic401078z
_journal_volume 52
_journal_year 2013
_chemical_formula_moiety 'C12 H12 N4 O4 S '
_chemical_formula_sum 'C12 H12 N4 O4 S'
_chemical_formula_weight 308.31
_space_group_IT_number 61
_symmetry_cell_setting orthorhombic
_symmetry_Int_Tables_number 61
_symmetry_space_group_name_Hall '-P 2ac 2ab'
_symmetry_space_group_name_H-M 'P b c a'
_cell_angle_alpha 90.0000
_cell_angle_beta 90.0000
_cell_angle_gamma 90.0000
_cell_formula_units_Z 8
_cell_length_a 17.430(3)
_cell_length_b 7.4080(12)
_cell_length_c 19.348(3)
_cell_measurement_reflns_used 5611
_cell_measurement_temperature 173.1
_cell_measurement_theta_max 27.5
_cell_measurement_theta_min 3.1
_cell_volume 2498.2(7)
_computing_cell_refinement CrystalClear
_computing_data_collection CrystalClear
_computing_data_reduction CrystalStructure
_computing_publication_material 'CrystalStructure 3.8'
_computing_structure_refinement SHELXL
_computing_structure_solution SIR97
_diffrn_detector_area_resol_mean 7.31
_diffrn_measured_fraction_theta_full 0.998
_diffrn_measured_fraction_theta_max 0.998
_diffrn_measurement_device_type 'Rigaku Saturn'
_diffrn_measurement_method \w
_diffrn_radiation_type 'Mo K\a'
_diffrn_radiation_wavelength 0.71070
_diffrn_reflns_av_R_equivalents 0.054
_diffrn_reflns_limit_h_max 22
_diffrn_reflns_limit_h_min -22
_diffrn_reflns_limit_k_max 9
_diffrn_reflns_limit_k_min -9
_diffrn_reflns_limit_l_max 25
_diffrn_reflns_limit_l_min -24
_diffrn_reflns_number 18774
_diffrn_reflns_theta_full 27.49
_diffrn_reflns_theta_max 27.49
_exptl_absorpt_coefficient_mu 0.284
_exptl_absorpt_correction_T_max 0.992
_exptl_absorpt_correction_T_min 0.915
_exptl_absorpt_correction_type multi-scan
_exptl_absorpt_process_details 'Jacobson, R. (1998) Private communication'
_exptl_crystal_colour 'dark red'
_exptl_crystal_density_diffrn 1.639
_exptl_crystal_description prism
_exptl_crystal_F_000 1280.00
_exptl_crystal_size_max 0.11
_exptl_crystal_size_mid 0.03
_exptl_crystal_size_min 0.03
_refine_diff_density_max 0.37
_refine_diff_density_min -0.56
_refine_ls_extinction_method none
_refine_ls_goodness_of_fit_ref 1.115
_refine_ls_hydrogen_treatment refall
_refine_ls_number_parameters 215
_refine_ls_number_reflns 2860
_refine_ls_R_factor_gt 0.0561
_refine_ls_shift/su_max 0.0010
_refine_ls_structure_factor_coef Fsqd
_refine_ls_weighting_details 'w = 1/[\s^2^(Fo^2^)+(0.0673P)^2^+2.6213P] where P=(Fo^2^+2Fc^2^)/3'
_refine_ls_weighting_scheme calc
_refine_ls_wR_factor_ref 0.1413
_reflns_number_gt 2534
_reflns_number_total 2860
_reflns_threshold_expression F^2^>2.0\s(F^2^)
_cod_data_source_file ic401078z_si_002_12.cif
_cod_data_source_block '__H2tdapO22H2O'
_cod_original_cell_volume 2498.4(7)
_cod_original_formula_sum 'C12 H12 N4 O4 S '
_cod_database_code 4335856

loop_
_symmetry_equiv_pos_site_id
_symmetry_equiv_pos_as_xyz
1 +X,+Y,+Z
2 1/2-X,1/2+Y,+Z
3 +X,1/2-Y,1/2+Z
4 1/2-X,-Y,1/2+Z
5 -X,-Y,-Z
6 1/2+X,1/2-Y,-Z
7 -X,1/2+Y,1/2-Z
8 1/2+X,+Y,1/2-Z

loop_
_atom_site_label
_atom_site_type_symbol
_atom_site_fract_x
_atom_site_fract_y
_atom_site_fract_z
_atom_site_U_iso_or_equiv
_atom_site_adp_type
_atom_site_occupancy
_atom_site_symmetry_multiplicity
_atom_site_calc_flag
_atom_site_refinement_flags
S(1) S 0.01524(3) 0.32632(8) 0.61371(3) 0.01976(17) Uani 1.00 1 d .
O(1) O -0.02942(12) 0.1650(2) 0.62543(10) 0.0338(4) Uani 1.00 1 d .
O(2) O -0.02966(10) 0.4662(2) 0.58130(9) 0.0266(4) Uani 1.00 1 d .
O(3) O 0.49903(10) 0.2601(2) 0.68889(9) 0.0246(3) Uani 1.00 1 d .
O(4) O 0.58682(12) 0.3469(2) 0.56783(10) 0.0292(4) Uani 1.00 1 d .
N(1) N 0.36648(11) 0.3185(2) 0.61371(10) 0.0209(4) Uani 1.00 1 d .
N(2) N 0.09154(12) 0.2791(3) 0.56689(11) 0.0288(5) Uani 1.00 1 d .
N(3) N 0.05926(11) 0.3945(2) 0.68132(10) 0.0204(4) Uani 1.00 1 d .
N(4) N 0.33316(11) 0.4520(2) 0.74131(10) 0.0235(4) Uani 1.00 1 d .
C(1) C 0.29181(13) 0.3414(3) 0.63196(12) 0.0190(4) Uani 1.00 1 d .
C(2) C 0.38844(14) 0.2569(3) 0.55239(13) 0.0260(5) Uani 1.00 1 d .
C(3) C 0.33367(13) 0.2150(3) 0.50211(12) 0.0255(5) Uani 1.00 1 d .
C(4) C 0.25710(13) 0.2338(3) 0.51754(12) 0.0223(4) Uani 1.00 1 d .
C(5) C 0.23412(13) 0.2970(3) 0.58319(11) 0.0190(4) Uani 1.00 1 d .
C(6) C 0.15740(13) 0.3183(3) 0.60465(12) 0.0191(4) Uani 1.00 1 d .
C(7) C 0.13721(12) 0.3820(3) 0.66950(11) 0.0181(4) Uani 1.00 1 d .
C(8) C 0.19555(13) 0.4313(3) 0.71795(11) 0.0181(4) Uani 1.00 1 d .
C(9) C 0.18003(14) 0.5014(3) 0.78439(12) 0.0223(4) Uani 1.00 1 d .
C(10) C 0.24057(14) 0.5420(3) 0.82689(12) 0.0254(5) Uani 1.00 1 d .
C(11) C 0.31607(14) 0.5149(3) 0.80348(12) 0.0258(5) Uani 1.00 1 d .
C(12) C 0.27335(13) 0.4103(3) 0.69923(11) 0.0191(4) Uani 1.00 1 d .
H(1) H 0.4415 0.2413 0.5427 0.031 Uiso 1.00 1 c R
H(2) H 0.3492 0.1739 0.4577 0.031 Uiso 1.00 1 c R
H(3) H 0.2195 0.2041 0.4839 0.027 Uiso 1.00 1 c R
H(4) H 0.1287 0.5200 0.7993 0.027 Uiso 1.00 1 c R
H(5) H 0.2315 0.5882 0.8720 0.030 Uiso 1.00 1 c R
H(6) H 0.3571 0.5434 0.8339 0.031 Uiso 1.00 1 c R
H(7) H 0.404(2) 0.338(4) 0.6451(19) 0.050(10) Uiso 1.00 1 c .
H(8) H 0.488(2) 0.147(5) 0.698(2) 0.053(10) Uiso 1.00 1 c .
H(9) H 0.5142(19) 0.306(4) 0.7279(19) 0.043(9) Uiso 1.00 1 c .
H(10) H 0.572(2) 0.443(6) 0.577(2) 0.062(13) Uiso 1.00 1 c .
H(11) H 0.573(2) 0.288(6) 0.606(2) 0.071(13) Uiso 1.00 1 c .
H(12) H 0.0881(18) 0.245(4) 0.5232(18) 0.041(8) Uiso 1.00 1 c .

loop_
_atom_site_aniso_label
_atom_site_aniso_U_11
_atom_site_aniso_U_22
_atom_site_aniso_U_33
_atom_site_aniso_U_12
_atom_site_aniso_U_13
_atom_site_aniso_U_23
S(1) 0.0154(2) 0.0254(3) 0.0185(3) -0.0021(2) 0.00084(19) -0.0029(2)
O(1) 0.0373(10) 0.0316(10) 0.0327(10) -0.0155(8) 0.0019(8) -0.0035(7)
O(2) 0.0222(8) 0.0323(9) 0.0254(8) 0.0022(7) -0.0058(6) -0.0035(7)
O(3) 0.0272(9) 0.0273(9) 0.0193(8) -0.0013(7) -0.0033(6) -0.0016(7)
O(4) 0.0347(10) 0.0316(10) 0.0213(8) -0.0004(8) 0.0045(7) -0.0043(7)
N(1) 0.0143(9) 0.0265(10) 0.0217(9) 0.0029(7) 0.0005(7) 0.0007(7)
N(2) 0.0172(9) 0.0500(13) 0.0192(10) 0.0031(9) -0.0008(7) -0.0105(9)
N(3) 0.0147(8) 0.0290(10) 0.0176(9) 0.0012(7) 0.0013(6) -0.0029(7)
N(4) 0.0216(9) 0.0255(9) 0.0235(9) -0.0004(8) -0.0027(7) 0.0001(8)
C(1) 0.0168(10) 0.0189(10) 0.0214(10) 0.0005(8) 0.0007(8) 0.0024(8)
C(2) 0.0185(10) 0.0341(13) 0.0254(12) 0.0039(9) 0.0043(8) 0.0030(10)
C(3) 0.0204(11) 0.0338(13) 0.0224(11) 0.0042(9) 0.0040(8) 0.0001(9)
C(4) 0.0197(10) 0.0278(11) 0.0193(10) 0.0021(9) -0.0007(8) -0.0024(9)
C(5) 0.0164(10) 0.0210(10) 0.0197(10) 0.0024(8) 0.0018(8) 0.0008(8)
C(6) 0.0155(10) 0.0233(10) 0.0185(10) 0.0008(8) -0.0013(7) -0.0012(8)
C(7) 0.0148(10) 0.0213(10) 0.0183(10) 0.0017(8) 0.0004(7) 0.0009(8)
C(8) 0.0195(10) 0.0184(10) 0.0163(10) 0.0008(8) -0.0008(8) 0.0009(8)
C(9) 0.0226(11) 0.0248(11) 0.0195(10) 0.0002(9) 0.0015(8) -0.0005(8)
C(10) 0.0294(12) 0.0276(12) 0.0191(10) -0.0023(10) -0.0025(9) -0.0032(9)
C(11) 0.0246(11) 0.0295(12) 0.0232(11) -0.0012(9) -0.0056(9) -0.0015(9)
C(12) 0.0199(10) 0.0192(10) 0.0183(10) -0.0003(8) -0.0018(8) 0.0029(8)

loop_
_atom_type_symbol
_atom_type_description
_atom_type_scat_dispersion_real
_atom_type_scat_dispersion_imag
_atom_type_scat_source
C C 0.003 0.002
;
International Tables for Crystallography
(1992, Vol. C, Tables 4.2.6.8 and 6.1.1.4)
;
H H 0.000 0.000
;
International Tables for Crystallography
(1992, Vol. C, Table 6.1.1.4)
;
N N 0.006 0.003
;
International Tables for Crystallography
(1992, Vol. C, Tables 4.2.6.8 and 6.1.1.4)
;
O O 0.011 0.006
;
International Tables for Crystallography
(1992, Vol. C, Tables 4.2.6.8 and 6.1.1.4)
;
S S 0.125 0.123
;
International Tables for Crystallography
(1992, Vol. C, Tables 4.2.6.8 and 6.1.1.4)
;

loop_
_geom_angle_atom_site_label_1
_geom_angle_atom_site_label_2
_geom_angle_atom_site_label_3
_geom_angle
_geom_angle_publ_flag
O(1) S(1) O(2) 111.74(11) yes
O(1) S(1) N(2) 110.24(12) yes
O(1) S(1) N(3) 113.07(11) yes
O(2) S(1) N(2) 110.59(11) yes
O(2) S(1) N(3) 112.90(10) yes
N(2) S(1) N(3) 97.45(10) yes
C(1) N(1) C(2) 123.5(2) yes
S(1) N(2) C(6) 109.46(16) yes
S(1) N(3) C(7) 108.39(15) yes
C(11) N(4) C(12) 116.86(19) yes
N(1) C(1) C(5) 118.5(2) yes
N(1) C(1) C(12) 119.7(2) yes
C(5) C(1) C(12) 121.8(2) yes
N(1) C(2) C(3) 120.1(2) yes
C(2) C(3) C(4) 119.3(2) yes
C(3) C(4) C(5) 120.3(2) yes
C(1) C(5) C(4) 118.3(2) yes
C(1) C(5) C(6) 116.80(19) yes
C(4) C(5) C(6) 124.9(2) yes
N(2) C(6) C(5) 127.2(2) yes
N(2) C(6) C(7) 109.69(19) yes
C(5) C(6) C(7) 123.1(2) yes
N(3) C(7) C(6) 115.01(19) yes
N(3) C(7) C(8) 125.01(19) yes
C(6) C(7) C(8) 119.98(19) yes
C(7) C(8) C(9) 123.6(2) yes
C(7) C(8) C(12) 119.11(19) yes
C(9) C(8) C(12) 117.2(2) yes
C(8) C(9) C(10) 118.6(2) yes
C(9) C(10) C(11) 119.7(2) yes
N(4) C(11) C(10) 123.6(2) yes
N(4) C(12) C(1) 116.90(19) yes
N(4) C(12) C(8) 123.95(19) yes
C(1) C(12) C(8) 119.15(19) yes
H(8) O(3) H(9) 106(3) no
H(10) O(4) H(11) 100(4) no
C(1) N(1) H(7) 120(2) no
C(2) N(1) H(7) 116(2) no
S(1) N(2) H(12) 122(2) no
C(6) N(2) H(12) 128(2) no
N(1) C(2) H(1) 120.0 no
C(3) C(2) H(1) 120.0 no
C(2) C(3) H(2) 120.4 no
C(4) C(3) H(2) 120.3 no
C(3) C(4) H(3) 119.9 no
C(5) C(4) H(3) 119.8 no
C(8) C(9) H(4) 120.7 no
C(10) C(9) H(4) 120.7 no
C(9) C(10) H(5) 120.1 no
C(11) C(10) H(5) 120.1 no
N(4) C(11) H(6) 118.2 no
C(10) C(11) H(6) 118.2 no

loop_
_geom_bond_atom_site_label_1
_geom_bond_atom_site_label_2
_geom_bond_distance
_geom_bond_publ_flag
S(1) O(1) 1.444(2) yes
S(1) O(2) 1.4422(18) yes
S(1) N(2) 1.647(2) yes
S(1) N(3) 1.599(2) yes
N(1) C(1) 1.359(2) yes
N(1) C(2) 1.328(3) yes
N(2) C(6) 1.391(3) yes
N(3) C(7) 1.381(2) yes
N(4) C(11) 1.324(3) yes
N(4) C(12) 1.358(2) yes
C(1) C(5) 1.418(3) yes
C(1) C(12) 1.435(3) yes
C(2) C(3) 1.398(3) yes
C(3) C(4) 1.375(3) yes
C(4) C(5) 1.412(3) yes
C(5) C(6) 1.409(3) yes
C(6) C(7) 1.386(3) yes
C(7) C(8) 1.430(3) yes
C(8) C(9) 1.413(3) yes
C(8) C(12) 1.412(3) yes
C(9) C(10) 1.371(3) yes
C(10) C(11) 1.406(3) yes
O(3) H(8) 0.88(4) no
O(3) H(9) 0.87(3) no
O(4) H(10) 0.78(4) no
O(4) H(11) 0.89(4) no
N(1) H(7) 0.91(3) no
N(2) H(12) 0.88(3) no
C(2) H(1) 0.950 no
C(3) H(2) 0.950 no
C(4) H(3) 0.950 no
C(9) H(4) 0.950 no
C(10) H(5) 0.950 no
C(11) H(6) 0.950 no

loop_
_geom_contact_atom_site_label_1
_geom_contact_atom_site_label_2
_geom_contact_distance
_geom_contact_site_symmetry_2
S(1) O(3) 3.5358(19) 2_555
O(1) O(3) 3.285(2) 2_545
O(1) O(4) 2.793(2) 2_545
O(1) C(3) 3.546(3) 6_456
O(1) C(9) 3.377(3) 7_546
O(2) O(2) 3.349(2) 5_566
O(2) O(3) 3.059(2) 2_555
O(2) O(4) 3.002(2) 2_555
O(2) N(2) 3.598(2) 5_566
O(2) C(2) 3.318(3) 2_555
O(2) C(2) 3.385(3) 6_456
O(2) C(3) 3.175(2) 6_456
O(2) C(11) 3.512(2) 8_456
O(3) S(1) 3.5358(19) 2_545
O(3) O(1) 3.285(2) 2_555
O(3) O(2) 3.059(2) 2_545
O(3) O(4) 2.871(2) .
O(3) N(1) 2.764(2) .
O(3) N(3) 2.896(2) 2_545
O(3) N(3) 2.898(2) 8_556
O(3) N(4) 3.378(2) .
O(3) C(2) 3.270(3) .
O(4) O(1) 2.793(2) 2_555
O(4) O(2) 3.002(2) 2_545
O(4) O(3) 2.871(2) .
O(4) N(2) 2.770(2) 6_556
O(4) C(2) 3.534(3) .
O(4) C(4) 3.449(3) 6_556
O(4) C(9) 3.482(3) 8_556
N(1) O(3) 2.764(2) .
N(1) C(7) 3.410(3) 2_545
N(2) O(2) 3.598(2) 5_566
N(2) O(4) 2.770(2) 6_456
N(2) C(2) 3.568(3) 2_555
N(3) O(3) 2.896(2) 2_555
N(3) O(3) 2.898(2) 8_456
N(4) O(3) 3.378(2) .
N(4) C(7) 3.514(3) 2_555
N(4) C(9) 3.448(3) 2_545
C(1) C(5) 3.533(3) 2_555
C(1) C(8) 3.471(3) 2_545
C(2) O(2) 3.318(3) 2_545
C(2) O(2) 3.385(3) 6_556
C(2) O(3) 3.270(3) .
C(2) O(4) 3.534(3) .
C(2) N(2) 3.568(3) 2_545
C(2) C(6) 3.495(3) 2_545
C(3) O(1) 3.546(3) 6_556
C(3) O(2) 3.175(2) 6_556
C(3) C(6) 3.549(3) 2_545
C(4) O(4) 3.449(3) 6_456
C(4) C(5) 3.479(3) 2_545
C(5) C(1) 3.533(3) 2_545
C(5) C(4) 3.479(3) 2_555
C(6) C(2) 3.495(3) 2_555
C(6) C(3) 3.549(3) 2_555
C(7) N(1) 3.410(3) 2_555
C(7) N(4) 3.514(3) 2_545
C(8) C(1) 3.471(3) 2_555
C(8) C(11) 3.506(3) 2_545
C(9) O(1) 3.377(3) 7_556
C(9) O(4) 3.482(3) 8_456
C(9) N(4) 3.448(3) 2_555
C(9) C(12) 3.543(3) 2_555
C(11) O(2) 3.512(2) 8_556
C(11) C(8) 3.506(3) 2_555
C(12) C(9) 3.543(3) 2_545
S(1) H(1) 3.451 2_555
S(1) H(1) 3.325 6_456
S(1) H(2) 3.208 6_456
S(1) H(6) 3.349 8_456
S(1) H(8) 2.88(4) 2_555
S(1) H(9) 3.07(3) 8_456
S(1) H(10) 3.30(4) 2_545
O(1) H(1) 3.364 6_456
O(1) H(2) 2.914 6_456
O(1) H(4) 2.504 7_546
O(1) H(5) 3.569 7_546
O(1) H(6) 3.520 8_456
O(1) H(7) 3.28(3) 2_545
O(1) H(8) 3.44(3) 8_456
O(1) H(9) 3.33(3) 2_545
O(1) H(9) 3.12(3) 8_456
O(1) H(10) 2.04(4) 2_545
O(1) H(11) 2.92(4) 2_545
O(2) H(1) 2.660 2_555
O(2) H(1) 2.893 6_456
O(2) H(2) 2.471 6_456
O(2) H(6) 2.630 8_456
O(2) H(8) 2.72(3) 2_555
O(2) H(11) 2.54(4) 2_555
O(2) H(12) 3.11(3) 5_566
O(3) H(1) 3.005 .
O(3) H(4) 3.561 2_545
O(3) H(4) 2.978 8_556
O(3) H(6) 3.010 7_646
O(3) H(7) 1.94(3) .
O(3) H(10) 2.85(4) .
O(3) H(11) 2.07(4) .
O(4) H(1) 2.696 .
O(4) H(3) 2.548 6_556
O(4) H(4) 2.964 8_556
O(4) H(5) 3.304 8_556
O(4) H(6) 3.102 7_646
O(4) H(7) 3.52(3) .
O(4) H(8) 3.39(3) .
O(4) H(9) 3.36(3) .
O(4) H(12) 1.89(3) 6_556
N(1) H(8) 2.95(3) .
N(1) H(9) 3.39(3) .
N(2) H(1) 3.503 2_555
N(2) H(1) 3.370 6_456
N(2) H(7) 3.60(3) 2_545
N(2) H(10) 3.25(4) 6_456
N(2) H(11) 3.39(4) 6_456
N(3) H(7) 3.42(3) 2_555
N(3) H(8) 2.07(4) 2_555
N(3) H(8) 3.22(3) 8_456
N(3) H(9) 3.43(3) 2_555
N(3) H(9) 2.03(3) 8_456
N(4) H(4) 3.455 2_545
N(4) H(9) 3.35(3) .
C(2) H(8) 3.40(3) .
C(2) H(10) 3.51(4) .
C(2) H(10) 3.42(4) 5_666
C(2) H(11) 3.39(4) .
C(3) H(5) 3.124 4_564
C(3) H(10) 3.39(4) 5_666
C(4) H(3) 3.568 2_555
C(4) H(5) 3.117 4_564
C(7) H(7) 3.49(3) 2_555
C(7) H(8) 2.98(4) 2_555
C(7) H(9) 2.98(3) 8_456
C(8) H(8) 3.59(3) 2_555
C(8) H(9) 3.46(3) 8_456
C(9) H(6) 3.585 2_545
C(9) H(8) 3.54(3) 2_555
C(9) H(9) 3.24(3) 8_456
C(9) H(10) 3.31(4) 8_456
C(9) H(11) 3.24(4) 8_456
C(10) H(2) 3.543 3_555
C(10) H(3) 3.562 3_555
C(10) H(5) 3.507 2_545
C(10) H(10) 3.56(4) 8_456
C(11) H(2) 3.347 3_555
C(11) H(5) 3.527 2_545
C(11) H(8) 3.56(3) 7_656
C(11) H(11) 3.31(4) 7_656
H(1) S(1) 3.451 2_545
H(1) S(1) 3.325 6_556
H(1) O(1) 3.364 6_556
H(1) O(2) 2.660 2_545
H(1) O(2) 2.893 6_556
H(1) O(3) 3.005 .
H(1) O(4) 2.696 .
H(1) N(2) 3.503 2_545
H(1) N(2) 3.370 6_556
H(1) H(8) 3.184 .
H(1) H(10) 2.800 .
H(1) H(10) 3.299 5_666
H(1) H(11) 2.619 .
H(1) H(12) 2.858 6_556
H(2) S(1) 3.208 6_556
H(2) O(1) 2.914 6_556
H(2) O(2) 2.471 6_556
H(2) C(10) 3.543 3_554
H(2) C(11) 3.347 3_554
H(2) H(5) 3.276 3_554
H(2) H(5) 2.800 4_564
H(2) H(6) 2.889 3_554
H(2) H(10) 3.226 5_666
H(2) H(12) 3.590 2_545
H(3) O(4) 2.548 6_456
H(3) C(4) 3.568 2_545
H(3) C(10) 3.562 3_554
H(3) H(5) 3.070 3_554
H(3) H(5) 2.790 4_564
H(3) H(10) 3.029 6_456
H(3) H(11) 3.087 6_456
H(4) O(1) 2.504 7_556
H(4) O(3) 3.561 2_555
H(4) O(3) 2.978 8_456
H(4) O(4) 2.964 8_456
H(4) N(4) 3.455 2_555
H(4) H(8) 2.976 2_555
H(4) H(9) 3.550 2_555
H(4) H(9) 2.603 8_456
H(4) H(10) 2.655 8_456
H(4) H(11) 2.698 8_456
H(5) O(1) 3.569 7_556
H(5) O(4) 3.304 8_456
H(5) C(3) 3.124 4_565
H(5) C(4) 3.117 4_565
H(5) C(10) 3.507 2_555
H(5) C(11) 3.527 2_555
H(5) H(2) 3.276 3_555
H(5) H(2) 2.800 4_565
H(5) H(3) 3.070 3_555
H(5) H(3) 2.790 4_565
H(5) H(10) 3.143 8_456
H(5) H(11) 3.574 8_456
H(6) S(1) 3.349 8_556
H(6) O(1) 3.520 8_556
H(6) O(2) 2.630 8_556
H(6) O(3) 3.010 7_656
H(6) O(4) 3.102 7_656
H(6) C(9) 3.585 2_555
H(6) H(2) 2.889 3_555
H(6) H(8) 2.881 7_656
H(6) H(9) 3.203 7_656
H(6) H(11) 2.478 7_656
H(7) O(1) 3.28(3) 2_555
H(7) O(3) 1.94(3) .
H(7) O(4) 3.52(3) .
H(7) N(2) 3.60(3) 2_555
H(7) N(3) 3.42(3) 2_545
H(7) C(7) 3.49(3) 2_545
H(7) H(8) 2.27(5) .
H(7) H(9) 2.51(5) .
H(7) H(10) 3.30(5) .
H(7) H(11) 3.06(5) .
H(8) S(1) 2.88(4) 2_545
H(8) O(1) 3.44(3) 8_556
H(8) O(2) 2.72(3) 2_545
H(8) O(4) 3.39(3) .
H(8) N(1) 2.95(3) .
H(8) N(3) 2.07(4) 2_545
H(8) N(3) 3.22(3) 8_556
H(8) C(2) 3.40(3) .
H(8) C(7) 2.98(4) 2_545
H(8) C(8) 3.59(3) 2_545
H(8) C(9) 3.54(3) 2_545
H(8) C(11) 3.56(3) 7_646
H(8) H(1) 3.184 .
H(8) H(4) 2.976 2_545
H(8) H(6) 2.881 7_646
H(8) H(7) 2.27(5) .
H(8) H(9) 2.91(5) 7_646
H(8) H(10) 3.53(5) .
H(8) H(11) 2.55(5) .
H(9) S(1) 3.07(3) 8_556
H(9) O(1) 3.33(3) 2_555
H(9) O(1) 3.12(3) 8_556
H(9) O(4) 3.36(3) .
H(9) N(1) 3.39(3) .
H(9) N(3) 3.43(3) 2_545
H(9) N(3) 2.03(3) 8_556
H(9) N(4) 3.35(3) .
H(9) C(7) 2.98(3) 8_556
H(9) C(8) 3.46(3) 8_556
H(9) C(9) 3.24(3) 8_556
H(9) H(4) 3.550 2_545
H(9) H(4) 2.603 8_556
H(9) H(6) 3.203 7_646
H(9) H(7) 2.51(5) .
H(9) H(8) 2.91(5) 7_656
H(9) H(10) 3.25(5) .
H(9) H(11) 2.58(5) .
H(10) S(1) 3.30(4) 2_555
H(10) O(1) 2.04(4) 2_555
H(10) O(3) 2.85(4) .
H(10) N(2) 3.25(4) 6_556
H(10) C(2) 3.51(4) .
H(10) C(2) 3.42(4) 5_666
H(10) C(3) 3.39(4) 5_666
H(10) C(9) 3.31(4) 8_556
H(10) C(10) 3.56(4) 8_556
H(10) H(1) 2.800 .
H(10) H(1) 3.299 5_666
H(10) H(2) 3.226 5_666
H(10) H(3) 3.029 6_556
H(10) H(4) 2.655 8_556
H(10) H(5) 3.143 8_556
H(10) H(7) 3.30(5) .
H(10) H(8) 3.53(5) .
H(10) H(9) 3.25(5) .
H(10) H(12) 2.40(5) 6_556
H(11) O(1) 2.92(4) 2_555
H(11) O(2) 2.54(4) 2_545
H(11) O(3) 2.07(4) .
H(11) N(2) 3.39(4) 6_556
H(11) C(2) 3.39(4) .
H(11) C(9) 3.24(4) 8_556
H(11) C(11) 3.31(4) 7_646
H(11) H(1) 2.619 .
H(11) H(3) 3.087 6_556
H(11) H(4) 2.698 8_556
H(11) H(5) 3.574 8_556
H(11) H(6) 2.478 7_646
H(11) H(7) 3.06(5) .
H(11) H(8) 2.55(5) .
H(11) H(9) 2.58(5) .
H(11) H(12) 2.52(5) 6_556
H(12) O(2) 3.11(3) 5_566
H(12) O(4) 1.89(3) 6_456
H(12) H(1) 2.858 6_456
H(12) H(2) 3.590 2_555
H(12) H(10) 2.40(5) 6_456
H(12) H(11) 2.52(5) 6_456

loop_
_geom_torsion_atom_site_label_1
_geom_torsion_atom_site_label_2
_geom_torsion_atom_site_label_3
_geom_torsion_atom_site_label_4
_geom_torsion
O(1) S(1) N(2) C(6) -118.34(18)
O(1) S(1) N(3) C(7) 115.59(17)
O(2) S(1) N(2) C(6) 117.59(17)
O(2) S(1) N(3) C(7) -116.32(16)
N(2) S(1) N(3) C(7) -0.20(18)
N(3) S(1) N(2) C(6) -0.34(19)
C(1) N(1) C(2) C(3) 1.2(3)
C(2) N(1) C(1) C(5) 0.2(3)
C(2) N(1) C(1) C(12) -179.5(2)
S(1) N(2) C(6) C(5) 179.97(16)
S(1) N(2) C(6) C(7) 0.8(2)
S(1) N(3) C(7) C(6) 0.7(2)
S(1) N(3) C(7) C(8) 179.80(18)
C(11) N(4) C(12) C(1) -179.8(2)
C(11) N(4) C(12) C(8) 0.3(3)
C(12) N(4) C(11) C(10) -0.8(3)
N(1) C(1) C(5) C(4) -1.0(3)
N(1) C(1) C(5) C(6) 178.4(2)
N(1) C(1) C(12) N(4) 0.9(3)
N(1) C(1) C(12) C(8) -179.1(2)
C(5) C(1) C(12) N(4) -178.7(2)
C(5) C(1) C(12) C(8) 1.2(3)
C(12) C(1) C(5) C(4) 178.6(2)
C(12) C(1) C(5) C(6) -1.9(3)
N(1) C(2) C(3) C(4) -1.7(3)
C(2) C(3) C(4) C(5) 0.8(3)
C(3) C(4) C(5) C(1) 0.5(3)
C(3) C(4) C(5) C(6) -178.9(2)
C(1) C(5) C(6) N(2) -178.1(2)
C(1) C(5) C(6) C(7) 1.0(3)
C(4) C(5) C(6) N(2) 1.3(3)
C(4) C(5) C(6) C(7) -179.6(2)
N(2) C(6) C(7) N(3) -1.0(2)
N(2) C(6) C(7) C(8) 179.9(2)
C(5) C(6) C(7) N(3) 179.8(2)
C(5) C(6) C(7) C(8) 0.7(3)
N(3) C(7) C(8) C(9) -0.7(3)
N(3) C(7) C(8) C(12) 179.6(2)
C(6) C(7) C(8) C(9) 178.4(2)
C(6) C(7) C(8) C(12) -1.4(3)
C(7) C(8) C(9) C(10) 179.2(2)
C(7) C(8) C(12) N(4) -179.6(2)
C(7) C(8) C(12) C(1) 0.4(3)
C(9) C(8) C(12) N(4) 0.6(3)
C(9) C(8) C(12) C(1) -179.3(2)
C(12) C(8) C(9) C(10) -1.0(3)
C(8) C(9) C(10) C(11) 0.6(3)
C(9) C(10) C(11) N(4) 0.3(3)
